data_7720319
loop_
_publ_author_name
'Menia, D.'
'Neururer, F. R.'
'Wurst, K.'
'Lippmann, P.'
'Esarev, I. V.'
'Seidl, M.'
'Ott, I.'
'Podewitz, M.'
'Hohloch, S.'
'Bildstein, B.'

_publ_section_title
;
 Cobalt-based metallo-mesoionic carbene gold complexes with
 antiproliferative effects.
;
_journal_issue 8
_journal_name_full 'Dalton transactions (Cambridge, England : 2003)'
_journal_page_first 3259
_journal_page_last 3265
_journal_paper_doi 10.1039/d5dt02549d
_journal_volume 55
_journal_year 2026
_chemical_formula_moiety 'C37 H45 Au Co N2, 2(F3 P0.5)'
_chemical_formula_sum 'C37 H45 Au Co F6 N2 P'
_chemical_formula_weight 918.647
_space_group_crystal_system monoclinic
_space_group_IT_number 14
_space_group_name_Hall '-P 2ybc'
_space_group_name_H-M_alt 'P 1 21/c 1'
_symmetry_Int_Tables_number 14
_audit_creation_date 2025-11-23
_audit_creation_method
;
Olex2 1.5-alpha
(compiled 2025.07.13 svn.rb7424aed for OlexSys, GUI svn.r7317)
;
_audit_update_record
;
2025-11-26 deposited with the CCDC.	2025-12-02 downloaded from the CCDC.
;
_cell_angle_alpha 90
_cell_angle_beta 112.457(1)
_cell_angle_gamma 90
_cell_formula_units_Z 4
_cell_length_a 15.3280(7)
_cell_length_b 13.7476(5)
_cell_length_c 19.3100(8)
_cell_measurement_reflns_used 9759
_cell_measurement_temperature 173.00
_cell_measurement_theta_max 27.483
_cell_measurement_theta_min 2.721
_cell_volume 3760.5(3)
_computing_cell_refinement 'SAINT V8.40A (Bruker, 2019)'
_computing_data_collection 'Bruker Apex 4 v2021.4-0'
_computing_data_reduction 'SAINT V8.40A (Bruker, 2019)'
_computing_molecular_graphics 'Olex2 1.5-alpha (Dolomanov et al., 2009)'
_computing_publication_material 'Olex2 1.5-alpha (Dolomanov et al., 2009)'
_computing_structure_refinement 'olex2.refine 1.5-alpha (Bourhis et al., 2015)'
_computing_structure_solution 'SHELXT 2014/5 (Sheldrick, 2014)'
_diffrn_ambient_temperature 173.00
_diffrn_detector_area_resol_mean 7.41
_diffrn_measured_fraction_theta_full 0.9994
_diffrn_measured_fraction_theta_max 0.9988
_diffrn_measurement_device_type 'Bruker D8 QUEST PHOTON III C14'
_diffrn_measurement_method '\f and \w shutterless scans'
_diffrn_radiation_type 'Mo K\a'
_diffrn_radiation_wavelength 0.71073
_diffrn_reflns_av_R_equivalents 0.0444
_diffrn_reflns_av_unetI/netI 0.0246
_diffrn_reflns_Laue_measured_fraction_full 0.9994
_diffrn_reflns_Laue_measured_fraction_max 0.9988
_diffrn_reflns_limit_h_max 19
_diffrn_reflns_limit_h_min -15
_diffrn_reflns_limit_k_max 17
_diffrn_reflns_limit_k_min -17
_diffrn_reflns_limit_l_max 24
_diffrn_reflns_limit_l_min -25
_diffrn_reflns_number 85181
_diffrn_reflns_point_group_measured_fraction_full 0.9994
_diffrn_reflns_point_group_measured_fraction_max 0.9988
_diffrn_reflns_theta_full 25.2417
_diffrn_reflns_theta_max 27.53
_diffrn_reflns_theta_min 2.06
_exptl_absorpt_coefficient_mu 4.452
_exptl_absorpt_correction_T_max 0.7456
_exptl_absorpt_correction_T_min 0.5296
_exptl_absorpt_correction_type multi-scan
_exptl_absorpt_process_details
;
SADABS-2016/2 (Bruker,2016/2) was used for absorption correction.
wR2(int) was 0.0925 before and 0.0571 after correction.
The Ratio of minimum to maximum transmission is 0.7103.
The \l/2 correction factor is Not present.
;
_exptl_crystal_colour yellow
_exptl_crystal_colour_primary yellow
_exptl_crystal_density_diffrn 1.623
_exptl_crystal_description plate
_exptl_crystal_F_000 1821.557
_exptl_crystal_size_max 0.18
_exptl_crystal_size_mid 0.16
_exptl_crystal_size_min 0.04
_refine_diff_density_max 0.9112
_refine_diff_density_min -0.8604
_refine_diff_density_rms 0.1104
_refine_ls_d_res_high 0.7688
_refine_ls_d_res_low 9.8655
_refine_ls_goodness_of_fit_ref 1.0235
_refine_ls_hydrogen_treatment constr
_refine_ls_matrix_type full
_refine_ls_number_constraints 85
_refine_ls_number_parameters 490
_refine_ls_number_reflns 8653
_refine_ls_number_restraints 60
_refine_ls_restrained_S_all 1.0197
_refine_ls_R_factor_all 0.0333
_refine_ls_R_factor_gt 0.0239
_refine_ls_shift/su_max 0.0010
_refine_ls_shift/su_mean 0.0000
_refine_ls_structure_factor_coef Fsqd
_refine_ls_weighting_details 'w=1/[\s^2^(Fo^2^)+(0.0165P)^2^+5.9191P] where P=(Fo^2^+2Fc^2^)/3'
_refine_ls_weighting_scheme calc
_refine_ls_wR_factor_gt 0.0510
_refine_ls_wR_factor_ref 0.0557
_reflns_Friedel_coverage 0.0
_reflns_limit_h_max 18
_reflns_limit_h_min -19
_reflns_limit_k_max 17
_reflns_limit_k_min 0
_reflns_limit_l_max 25
_reflns_limit_l_min 0
_reflns_number_gt 7178
_reflns_number_total 8653
_reflns_threshold_expression I>=2u(I)
_cod_data_source_file d5dt02549d2.cif
_cod_data_source_block bi321
_cod_database_code 7720319
_olex2_refinement_description
;
1. Fixed Uiso
 At 1.2 times of:
  All C(H) groups
 At 1.5 times of:
  All C(H,H,H) groups
2. Rigid body (RIGU) restrains
 C2a, C2, C3a, C3, C4a, C4, C5a, C5, C1a, C1
 with sigma for 1-2 distances of 0.004 and sigma for 1-3 distances of 0.004
3. Others
 Sof(C4a)=Sof(H4a)=Sof(C5a)=Sof(H5a)=Sof(C1a)=Sof(H1a)=Sof(C2a)=Sof(H2a)=
 Sof(C3a)=Sof(H3a)=1-FVAR(1)
 Sof(C1)=Sof(H1)=Sof(C2)=Sof(H2)=Sof(C3)=Sof(H3)=Sof(C4)=Sof(H4)=Sof(C5)=
 Sof(H5)=FVAR(1)
4.a Ternary CH refined with riding coordinates:
 C20(H20), C23(H23), C32(H32), C35(H35)
4.b Aromatic/amide H refined with riding coordinates:
 C1(H1), C2(H2), C3(H3), C4(H4), C5(H5), C6(H6), C7(H7), C8(H8), C9(H9),
 C12(H12), C13(H13), C16(H16), C17(H17), C18(H18), C28(H28), C29(H29), C30(H30),
  C4a(H4a), C5a(H5a), C1a(H1a), C2a(H2a), C3a(H3a)
4.c Idealised Me refined as rotating group:
 C21(H21a,H21b,H21c), C22(H22a,H22b,H22c), C24(H24a,H24b,H24c), C25(H25a,H25b,
 H25c), C33(H33a,H33b,H33c), C34(H34a,H34b,H34c), C36(H36a,H36b,H36c), C37(H37a,
 H37b,H37c)
;
_olex2_submission_special_instructions 'No special instructions were received'

loop_
_space_group_symop_id
_space_group_symop_operation_xyz
1 x,y,z
2 -x,y+1/2,-z+1/2
3 -x,-y,-z
4 x,-y-1/2,z-1/2

loop_
_atom_site_label
_atom_site_type_symbol
_atom_site_fract_x
_atom_site_fract_y
_atom_site_fract_z
_atom_site_U_iso_or_equiv
_atom_site_adp_type
_atom_site_occupancy
_atom_site_site_symmetry_order
_atom_site_refinement_flags_posn
_atom_site_refinement_flags_adp
_atom_site_refinement_flags_occupancy
_atom_site_disorder_group
Au1 Au 0.664774(7) 0.504768(7) 0.710177(6) 0.02587(4) Uani 1.000000 1 . . . .
Co1 Co 0.47021(3) 0.37047(3) 0.73008(2) 0.02970(9) Uani 1.000000 1 . . . .
N1 N 0.83441(15) 0.42805(16) 0.68593(12) 0.0227(5) Uani 1.000000 1 . . . .
N2 N 0.84695(15) 0.58225(15) 0.69741(12) 0.0220(4) Uani 1.000000 1 . . . .
C10 C 0.4698(6) 0.2432(4) 0.6754(4) 0.0365(16) Uani 0.684(13) 1 . U P 1
C9 C 0.4006(5) 0.2408(4) 0.7075(6) 0.0438(18) Uani 0.684(13) 1 . U P 1
C8 C 0.4474(8) 0.2556(5) 0.7856(5) 0.0497(19) Uani 0.684(13) 1 . U P 1
C7 C 0.5453(7) 0.2684(5) 0.8017(4) 0.0507(19) Uani 0.684(13) 1 . U P 1
C6 C 0.5593(5) 0.2601(4) 0.7342(6) 0.0379(17) Uani 0.684(13) 1 . U P 1
C5 C 0.4475(2) 0.4820(2) 0.6570(2) 0.0456(9) Uani 1.000000 1 . . . .
H6 H 0.4385(2) 0.4759(2) 0.6057(2) 0.0547(10) Uiso 1.000000 1 R . . .
C4 C 0.3736(3) 0.4764(3) 0.6849(3) 0.0565(11) Uani 1.000000 1 . . . .
H7 H 0.3082(3) 0.4673(3) 0.6562(3) 0.0678(14) Uiso 1.000000 1 R . . .
C3 C 0.4165(3) 0.4871(2) 0.7634(3) 0.0584(12) Uani 1.000000 1 . . . .
H8 H 0.3850(3) 0.4862(2) 0.7972(3) 0.0700(14) Uiso 1.000000 1 R . . .
C2 C 0.5151(3) 0.4994(2) 0.7830(2) 0.0470(9) Uani 1.000000 1 . . . .
H9 H 0.5603(3) 0.5073(2) 0.8326(2) 0.0564(11) Uiso 1.000000 1 R . . .
C1 C 0.5360(2) 0.4979(2) 0.7164(2) 0.0348(7) Uani 1.000000 1 . . . .
C11 C 0.79080(18) 0.50684(18) 0.69888(14) 0.0219(5) Uani 1.000000 1 . . . .
C12 C 0.9168(2) 0.4529(2) 0.67621(17) 0.0298(6) Uani 1.000000 1 . . . .
H12 H 0.9591(2) 0.4100(2) 0.66610(17) 0.0357(7) Uiso 1.000000 1 R . . .
C13 C 0.9247(2) 0.5501(2) 0.68402(16) 0.0274(6) Uani 1.000000 1 . . . .
H13 H 0.9741(2) 0.5892(2) 0.68093(16) 0.0329(7) Uiso 1.000000 1 R . . .
C14 C 0.80362(19) 0.32875(19) 0.68632(15) 0.0243(5) Uani 1.000000 1 . . . .
C15 C 0.8356(2) 0.2798(2) 0.75502(16) 0.0278(6) Uani 1.000000 1 . . . .
C16 C 0.8113(2) 0.1816(2) 0.75353(18) 0.0335(7) Uani 1.000000 1 . . . .
H16 H 0.8329(2) 0.1450(2) 0.79869(18) 0.0403(8) Uiso 1.000000 1 R . . .
C17 C 0.7560(2) 0.1372(2) 0.68689(19) 0.0372(7) Uani 1.000000 1 . . . .
H17 H 0.7412(2) 0.0701(2) 0.68662(19) 0.0447(8) Uiso 1.000000 1 R . . .
C18 C 0.7221(2) 0.1891(2) 0.62091(18) 0.0350(7) Uani 1.000000 1 . . . .
H18 H 0.6826(2) 0.1578(2) 0.57602(18) 0.0420(8) Uiso 1.000000 1 R . . .
C19 C 0.7450(2) 0.2872(2) 0.61909(16) 0.0274(6) Uani 1.000000 1 . . . .
C20 C 0.8914(2) 0.3311(2) 0.82821(16) 0.0317(6) Uani 1.000000 1 . . . .
H20 H 0.9043(2) 0.3988(2) 0.81575(16) 0.0381(8) Uiso 1.000000 1 R . . .
C21 C 0.8337(3) 0.3386(4) 0.8767(2) 0.0728(14) Uani 1.000000 1 . . . .
H21a H 0.7748(11) 0.373(2) 0.8492(8) 0.109(2) Uiso 1.000000 1 GR . . .
H21b H 0.819(2) 0.2732(4) 0.8894(15) 0.109(2) Uiso 1.000000 1 GR . . .
H21c H 0.8699(10) 0.374(2) 0.9228(9) 0.109(2) Uiso 1.000000 1 GR . . .
C22 C 0.9854(3) 0.2832(4) 0.8712(3) 0.0793(16) Uani 1.000000 1 . . . .
H22a H 0.9751(3) 0.2159(9) 0.8829(18) 0.119(2) Uiso 1.000000 1 GR . . .
H22b H 1.0239(10) 0.284(2) 0.8407(9) 0.119(2) Uiso 1.000000 1 GR . . .
H22c H 1.0183(12) 0.3189(16) 0.9179(10) 0.119(2) Uiso 1.000000 1 GR . . .
C23 C 0.7039(2) 0.3444(2) 0.54637(16) 0.0345(7) Uani 1.000000 1 . . . .
H23 H 0.7288(2) 0.4124(2) 0.55667(16) 0.0414(8) Uiso 1.000000 1 R . . .
C24 C 0.5970(3) 0.3490(3) 0.5206(2) 0.0538(10) Uani 1.000000 1 . . . .
H24a H 0.5713(3) 0.2828(3) 0.5132(15) 0.0807(14) Uiso 1.000000 1 GR . . .
H24b H 0.5802(3) 0.3820(18) 0.5588(7) 0.0807(14) Uiso 1.000000 1 GR . . .
H24c H 0.5707(3) 0.3850(17) 0.4733(8) 0.0807(14) Uiso 1.000000 1 GR . . .
C25 C 0.7341(3) 0.3018(3) 0.48616(19) 0.0543(10) Uani 1.000000 1 . . . .
H25a H 0.8029(4) 0.3065(18) 0.5024(7) 0.0814(15) Uiso 1.000000 1 GR . . .
H25b H 0.7151(17) 0.2333(6) 0.4780(11) 0.0814(15) Uiso 1.000000 1 GR . . .
H25c H 0.7039(15) 0.3380(13) 0.4393(5) 0.0814(15) Uiso 1.000000 1 GR . . .
C26 C 0.83479(18) 0.68127(19) 0.71647(15) 0.0236(5) Uani 1.000000 1 . . . .
C27 C 0.8742(2) 0.7072(2) 0.79218(16) 0.0267(6) Uani 1.000000 1 . . . .
C28 C 0.8645(2) 0.8041(2) 0.81023(18) 0.0346(7) Uani 1.000000 1 . . . .
H28 H 0.8906(2) 0.8246(2) 0.86106(18) 0.0416(8) Uiso 1.000000 1 R . . .
C29 C 0.8173(2) 0.8702(2) 0.7548(2) 0.0404(8) Uani 1.000000 1 . . . .
H29 H 0.8110(2) 0.9356(2) 0.7679(2) 0.0485(9) Uiso 1.000000 1 R . . .
C30 C 0.7791(2) 0.8425(2) 0.6805(2) 0.0388(7) Uani 1.000000 1 . . . .
H30 H 0.7468(2) 0.8892(2) 0.6433(2) 0.0465(9) Uiso 1.000000 1 R . . .
C31 C 0.7872(2) 0.7473(2) 0.65913(17) 0.0301(6) Uani 1.000000 1 . . . .
C32 C 0.9290(2) 0.6358(2) 0.85309(16) 0.0332(6) Uani 1.000000 1 . . . .
H32 H 0.9270(2) 0.5711(2) 0.82887(16) 0.0399(8) Uiso 1.000000 1 R . . .
C33 C 0.8833(3) 0.6242(3) 0.9099(2) 0.0668(12) Uani 1.000000 1 . . . .
H33a H 0.885(2) 0.6865(7) 0.9351(13) 0.1002(18) Uiso 1.000000 1 GR . . .
H33b H 0.8176(7) 0.603(2) 0.8842(3) 0.1002(18) Uiso 1.000000 1 GR . . .
H33c H 0.9178(14) 0.5751(17) 0.9471(10) 0.1002(18) Uiso 1.000000 1 GR . . .
C34 C 1.0324(3) 0.6661(3) 0.8905(2) 0.0587(11) Uani 1.000000 1 . . . .
H34a H 1.0593(6) 0.674(2) 0.8523(3) 0.0880(16) Uiso 1.000000 1 GR . . .
H34b H 1.0366(3) 0.7279(11) 0.9169(14) 0.0880(16) Uiso 1.000000 1 GR . . .
H34c H 1.0675(5) 0.6160(10) 0.9264(12) 0.0880(16) Uiso 1.000000 1 GR . . .
C35 C 0.7460(2) 0.7161(3) 0.57767(18) 0.0438(8) Uani 1.000000 1 . . . .
H35 H 0.7817(2) 0.6578(3) 0.57216(18) 0.0525(10) Uiso 1.000000 1 R . . .
C36 C 0.6427(3) 0.6873(3) 0.5541(2) 0.0559(10) Uani 1.000000 1 . . . .
H36a H 0.6367(4) 0.6385(15) 0.5889(9) 0.0838(16) Uiso 1.000000 1 GR . . .
H36b H 0.6053(4) 0.7448(5) 0.5547(15) 0.0838(16) Uiso 1.000000 1 GR . . .
H36c H 0.6198(6) 0.6601(19) 0.5033(6) 0.0838(16) Uiso 1.000000 1 GR . . .
C37 C 0.7536(3) 0.7950(4) 0.5241(2) 0.0715(14) Uani 1.000000 1 . . . .
H37a H 0.7047(15) 0.8443(13) 0.5169(14) 0.107(2) Uiso 1.000000 1 GR . . .
H37b H 0.8160(9) 0.8256(17) 0.5454(9) 0.107(2) Uiso 1.000000 1 GR . . .
H37c H 0.745(2) 0.7655(5) 0.4757(6) 0.107(2) Uiso 1.000000 1 GR . . .
P1 P 1.0 0.5 0.5 0.0467(3) Uani 1.000000 2 S T P .
F1 F 1.0568(2) 0.52114(18) 0.58736(13) 0.0695(7) Uani 1.000000 1 . . . .
F2 F 1.0868(2) 0.4405(2) 0.49730(16) 0.0953(10) Uani 1.000000 1 . . . .
F3 F 1.0400(2) 0.5958(2) 0.47828(15) 0.0881(9) Uani 1.000000 1 . . . .
P2 P 0.5 1.0 0.5 0.0390(3) Uani 1.000000 2 S T P .
F4 F 0.60151(17) 0.98052(17) 0.56273(15) 0.0718(7) Uani 1.000000 1 . . . .
F5 F 0.5445(2) 1.07554(19) 0.46052(15) 0.0797(8) Uani 1.000000 1 . . . .
F6 F 0.48619(17) 1.08597(16) 0.55005(13) 0.0659(7) Uani 1.000000 1 . . . .
C7a C 0.5033(13) 0.2602(8) 0.8091(8) 0.036(3) Uani 0.316(13) 1 . U P 2
C6a C 0.5691(11) 0.2597(9) 0.7752(11) 0.040(3) Uani 0.316(13) 1 . U P 2
C10a C 0.5227(16) 0.2469(9) 0.7004(10) 0.042(3) Uani 0.316(13) 1 . U P 2
C9a C 0.4265(15) 0.2380(10) 0.6860(9) 0.047(4) Uani 0.316(13) 1 . U P 2
C8a C 0.4136(10) 0.2454(9) 0.7527(11) 0.034(3) Uani 0.316(13) 1 . U P 2
H4 H 0.5929(7) 0.2804(5) 0.8497(4) 0.061(2) Uiso 0.684(13) 1 R . P 1
H5 H 0.6181(5) 0.2649(4) 0.7286(6) 0.045(2) Uiso 0.684(13) 1 R . P 1
H1 H 0.4585(6) 0.2349(4) 0.6238(4) 0.0437(19) Uiso 0.684(13) 1 R . P 1
H2 H 0.3348(5) 0.2310(4) 0.6813(6) 0.053(2) Uiso 0.684(13) 1 R . P 1
H3 H 0.4184(8) 0.2568(5) 0.8212(5) 0.060(2) Uiso 0.684(13) 1 R . P 1
H2a H 0.3779(15) 0.2283(10) 0.6381(9) 0.056(4) Uiso 0.316(13) 1 R . P 2
H3a H 0.3554(10) 0.2413(9) 0.7592(11) 0.041(4) Uiso 0.316(13) 1 R . P 2
H4a H 0.5167(13) 0.2691(8) 0.8609(8) 0.043(4) Uiso 0.316(13) 1 R . P 2
H5a H 0.6354(11) 0.2670(9) 0.8004(11) 0.048(4) Uiso 0.316(13) 1 R . P 2
H1a H 0.5506(16) 0.2444(9) 0.6641(10) 0.050(4) Uiso 0.316(13) 1 R . P 2

loop_
_atom_site_aniso_label
_atom_site_aniso_U_11
_atom_site_aniso_U_22
_atom_site_aniso_U_33
_atom_site_aniso_U_12
_atom_site_aniso_U_13
_atom_site_aniso_U_23
Au1 0.02499(6) 0.02190(6) 0.03616(6) -0.00210(4) 0.01777(4) -0.00085(4)
Co1 0.0285(2) 0.02482(19) 0.0404(2) -0.00034(15) 0.01822(17) 0.00286(16)
N1 0.0232(11) 0.0229(11) 0.0254(11) -0.0034(9) 0.0131(10) -0.0040(9)
N2 0.0228(11) 0.0214(11) 0.0242(11) -0.0028(9) 0.0116(9) -0.0006(9)
C10 0.042(4) 0.028(2) 0.040(3) 0.000(3) 0.015(2) -0.0018(17)
C9 0.040(3) 0.028(3) 0.067(4) -0.0094(18) 0.024(2) 0.001(3)
C8 0.061(5) 0.043(3) 0.050(4) -0.001(4) 0.027(3) 0.013(3)
C7 0.060(4) 0.045(3) 0.044(4) 0.006(3) 0.016(2) 0.009(2)
C6 0.031(3) 0.029(3) 0.051(4) 0.006(2) 0.012(2) 0.005(3)
C5 0.0346(17) 0.0352(17) 0.069(2) 0.0079(14) 0.0226(17) 0.0227(16)
C4 0.0347(19) 0.0352(18) 0.108(4) 0.0093(15) 0.036(2) 0.021(2)
C3 0.055(2) 0.0359(19) 0.112(4) 0.0007(16) 0.063(3) -0.007(2)
C2 0.052(2) 0.0312(16) 0.078(3) -0.0094(15) 0.048(2) -0.0163(17)
C1 0.0322(15) 0.0218(13) 0.061(2) -0.0002(12) 0.0293(15) 0.0018(13)
C11 0.0215(12) 0.0246(13) 0.0201(12) -0.0031(10) 0.0085(10) -0.0014(10)
C12 0.0275(15) 0.0324(15) 0.0356(16) -0.0008(12) 0.0189(13) -0.0027(12)
C13 0.0259(14) 0.0275(14) 0.0350(15) -0.0043(11) 0.0187(13) -0.0016(12)
C14 0.0255(14) 0.0214(12) 0.0305(14) -0.0031(10) 0.0158(12) -0.0021(11)
C15 0.0266(14) 0.0287(14) 0.0312(15) 0.0005(11) 0.0144(12) -0.0000(12)
C16 0.0352(16) 0.0288(15) 0.0368(17) 0.0002(12) 0.0139(14) 0.0056(13)
C17 0.0346(17) 0.0241(14) 0.0507(19) -0.0065(12) 0.0137(15) -0.0002(13)
C18 0.0338(16) 0.0294(15) 0.0385(17) -0.0079(12) 0.0102(14) -0.0077(13)
C19 0.0277(14) 0.0260(13) 0.0286(15) -0.0025(11) 0.0107(12) -0.0004(11)
C20 0.0351(16) 0.0313(15) 0.0277(15) -0.0001(12) 0.0109(13) -0.0022(12)
C21 0.074(3) 0.111(4) 0.044(2) -0.013(3) 0.035(2) -0.022(2)
C22 0.041(2) 0.094(4) 0.073(3) 0.019(2) -0.012(2) -0.040(3)
C23 0.0378(17) 0.0320(15) 0.0292(15) -0.0070(13) 0.0077(13) -0.0020(12)
C24 0.044(2) 0.061(2) 0.051(2) 0.0108(18) 0.0128(18) 0.0181(19)
C25 0.057(2) 0.072(3) 0.0337(18) 0.004(2) 0.0181(18) 0.0006(18)
C26 0.0207(13) 0.0221(13) 0.0309(14) -0.0015(10) 0.0130(11) 0.0006(11)
C27 0.0250(14) 0.0244(13) 0.0304(15) -0.0020(11) 0.0101(12) -0.0010(11)
C28 0.0336(16) 0.0273(15) 0.0407(17) -0.0018(12) 0.0116(14) -0.0107(13)
C29 0.0373(17) 0.0223(14) 0.061(2) 0.0021(13) 0.0185(16) -0.0060(14)
C30 0.0351(17) 0.0316(16) 0.051(2) 0.0102(13) 0.0175(15) 0.0118(14)
C31 0.0217(14) 0.0352(15) 0.0332(16) 0.0033(12) 0.0104(12) 0.0061(12)
C32 0.0402(17) 0.0294(15) 0.0268(15) 0.0015(13) 0.0091(13) -0.0011(12)
C33 0.079(3) 0.080(3) 0.051(2) 0.014(2) 0.035(2) 0.025(2)
C34 0.043(2) 0.065(3) 0.053(2) 0.0065(19) 0.0009(18) 0.011(2)
C35 0.0403(19) 0.061(2) 0.0285(16) 0.0175(16) 0.0112(15) 0.0069(15)
C36 0.059(2) 0.062(2) 0.0335(19) -0.020(2) 0.0035(17) 0.0020(17)
C37 0.043(2) 0.130(4) 0.040(2) -0.008(2) 0.0141(18) 0.026(2)
P1 0.0745(10) 0.0375(6) 0.0366(6) 0.0031(6) 0.0309(7) 0.0047(5)
F1 0.102(2) 0.0656(15) 0.0417(12) 0.0018(14) 0.0289(13) 0.0006(11)
F2 0.106(2) 0.115(2) 0.0751(19) 0.044(2) 0.0458(17) 0.0023(17)
F3 0.136(3) 0.0677(17) 0.0657(16) -0.0305(17) 0.0435(17) 0.0101(13)
P2 0.0333(6) 0.0287(6) 0.0441(7) 0.0016(5) 0.0025(5) -0.0033(5)
F4 0.0493(14) 0.0637(15) 0.0726(16) 0.0135(11) -0.0100(12) -0.0110(12)
F5 0.100(2) 0.0690(16) 0.0704(16) -0.0377(15) 0.0331(15) -0.0062(13)
F6 0.0722(16) 0.0478(13) 0.0679(15) 0.0095(11) 0.0158(13) -0.0194(11)
C7a 0.039(7) 0.032(6) 0.034(5) 0.005(5) 0.010(4) 0.010(3)
C6a 0.041(6) 0.034(6) 0.046(7) 0.006(3) 0.017(4) 0.008(6)
C10a 0.054(8) 0.029(6) 0.043(6) 0.005(6) 0.020(4) 0.005(5)
C9a 0.059(8) 0.038(7) 0.042(6) -0.001(5) 0.018(4) 0.002(4)
C8a 0.034(6) 0.029(6) 0.037(7) 0.001(4) 0.010(4) 0.008(6)

loop_
_atom_type_symbol
_atom_type_scat_dispersion_real
_atom_type_scat_dispersion_imag
_atom_type_scat_Cromer_Mann_a1
_atom_type_scat_Cromer_Mann_a2
_atom_type_scat_Cromer_Mann_a3
_atom_type_scat_Cromer_Mann_a4
_atom_type_scat_Cromer_Mann_b1
_atom_type_scat_Cromer_Mann_b2
_atom_type_scat_Cromer_Mann_b3
_atom_type_scat_Cromer_Mann_b4
_atom_type_scat_Cromer_Mann_c
_atom_type_scat_source
_atom_type_scat_dispersion_source
Au -1.91220 8.83481 16.88190 18.59130 25.55820 5.86000 0.46110 8.62160 1.48260 36.39560 12.06580 'International Tables Volume C Table 6.1.1.4 (pp. 500-502)' 'Brennan, Cowan, Rev. Sci. Instrum., 1992, 63, 850'
C 0.00313 0.00162 2.31000 1.02000 1.58860 0.86500 20.84390 10.20750 0.56870 51.65120 0.21560 'International Tables Volume C Table 6.1.1.4 (pp. 500-502)' 'Brennan, Cowan, Rev. Sci. Instrum., 1992, 63, 850'
Co 0.35001 0.97719 12.28410 7.34090 4.00340 2.34880 4.27910 0.27840 13.53590 71.16920 1.01180 'International Tables Volume C Table 6.1.1.4 (pp. 500-502)' 'Brennan, Cowan, Rev. Sci. Instrum., 1992, 63, 850'
F 0.01756 0.01033 3.53920 2.64120 1.51700 1.02430 10.28250 4.29440 0.26150 26.14760 0.27760 'International Tables Volume C Table 6.1.1.4 (pp. 500-502)' 'Brennan, Cowan, Rev. Sci. Instrum., 1992, 63, 850'
H 0.00000 0.00000 0.49300 0.32291 0.14019 0.04081 10.51090 26.12570 3.14236 57.79970 0.00304 'International Tables Volume C Table 6.1.1.4 (pp. 500-502)' 'Brennan, Cowan, Rev. Sci. Instrum., 1992, 63, 850'
N 0.00612 0.00332 12.21260 3.13220 2.01250 1.16630 0.00570 9.89330 28.99750 0.58260 -11.52900 'International Tables Volume C Table 6.1.1.4 (pp. 500-502)' 'Brennan, Cowan, Rev. Sci. Instrum., 1992, 63, 850'
P 0.10265 0.09519 6.43450 4.17910 1.78000 1.49080 1.90670 27.15700 0.52600 68.16450 1.11490 'International Tables Volume C Table 6.1.1.4 (pp. 500-502)' 'Brennan, Cowan, Rev. Sci. Instrum., 1992, 63, 850'

loop_
_geom_angle_atom_site_label_1
_geom_angle_atom_site_label_2
_geom_angle_atom_site_label_3
_geom_angle
_geom_angle_site_symmetry_1
_geom_angle_site_symmetry_3
_geom_angle_publ_flag
C11 Au1 C1 176.82(11) . . ?
C9 Co1 C10 40.7(2) . . ?
C8 Co1 C10 68.7(3) . . ?
C8 Co1 C9 40.9(3) . . ?
C7 Co1 C10 69.1(3) . . ?
C7 Co1 C9 69.5(3) . . ?
C7 Co1 C8 41.5(3) . . ?
C6 Co1 C10 41.1(2) . . ?
C6 Co1 C9 69.0(3) . . ?
C6 Co1 C8 69.1(3) . . ?
C6 Co1 C7 40.9(3) . . ?
C5 Co1 C10 108.8(2) . . ?
C5 Co1 C9 125.3(3) . . ?
C5 Co1 C8 161.4(3) . . ?
C5 Co1 C7 156.4(3) . . ?
C5 Co1 C6 122.0(3) . . ?
C4 Co1 C10 122.5(3) . . ?
C4 Co1 C9 107.5(2) . . ?
C4 Co1 C8 123.2(3) . . ?
C4 Co1 C7 159.7(3) . . ?
C4 Co1 C6 158.4(3) . . ?
C4 Co1 C5 41.43(14) . . ?
C3 Co1 C10 157.7(3) . . ?
C3 Co1 C9 121.3(2) . . ?
C3 Co1 C8 106.2(2) . . ?
C3 Co1 C7 122.4(3) . . ?
C3 Co1 C6 159.4(3) . . ?
C3 Co1 C5 68.73(17) . . ?
C3 Co1 C4 40.87(19) . . ?
C2 Co1 C10 160.4(3) . . ?
C2 Co1 C9 157.0(3) . . ?
C2 Co1 C8 120.7(3) . . ?
C2 Co1 C7 105.7(2) . . ?
C2 Co1 C6 122.8(2) . . ?
C2 Co1 C5 67.95(17) . . ?
C2 Co1 C4 68.89(18) . . ?
C2 Co1 C3 41.09(15) . . ?
C10a Co1 C10 21.7(5) . . ?
C10a Co1 C9 56.3(5) . . ?
C10a Co1 C8 70.5(4) . . ?
C10a Co1 C7 55.1(5) . . ?
C10a Co1 C6 19.8(5) . . ?
C10a Co1 C5 114.4(4) . . ?
C10a Co1 C4 140.9(6) . . ?
C10a Co1 C3 176.7(4) . . ?
C10a Co1 C2 140.3(6) . . ?
C9a Co1 C10 21.8(5) . . ?
C9a Co1 C9 19.2(5) . . ?
C9a Co1 C8 54.4(5) . . ?
C9a Co1 C7 70.6(5) . . ?
C9a Co1 C6 56.5(5) . . ?
C9a Co1 C5 116.7(5) . . ?
C9a Co1 C4 113.5(5) . . ?
C9a Co1 C3 138.0(6) . . ?
C9a Co1 C2 175.1(5) . . ?
C9a Co1 C10a 40.2(6) . . ?
C8a Co1 C10 58.2(5) . . ?
C8a Co1 C9 23.2(4) . . ?
C8a Co1 C8 18.8(4) . . ?
C8a Co1 C7 56.0(4) . . ?
C8a Co1 C6 72.3(4) . . ?
C8a Co1 C5 144.3(5) . . ?
C8a Co1 C4 113.4(4) . . ?
C8a Co1 C3 110.0(4) . . ?
C8a Co1 C2 135.7(5) . . ?
C8a Co1 C10a 66.9(6) . . ?
C8a Co1 C9a 39.7(6) . . ?
C12 N1 C11 111.7(2) . . ?
C14 N1 C11 125.0(2) . . ?
C14 N1 C12 123.3(2) . . ?
C13 N2 C11 111.0(2) . . ?
C26 N2 C11 124.9(2) . . ?
C26 N2 C13 123.6(2) . . ?
C9 C10 Co1 69.5(3) . . ?
C6 C10 Co1 68.7(3) . . ?
C6 C10 C9 108.0(6) . . ?
H1 C10 Co1 127.37(18) . . ?
H1 C10 C9 126.0(5) . . ?
H1 C10 C6 126.0(5) . . ?
C10 C9 Co1 69.8(3) . . ?
C8 C9 Co1 68.6(4) . . ?
C8 C9 C10 107.7(7) . . ?
H2 C9 Co1 126.9(2) . . ?
H2 C9 C10 126.2(5) . . ?
H2 C9 C8 126.2(5) . . ?
C9 C8 Co1 70.5(3) . . ?
C7 C8 Co1 68.7(4) . . ?
C7 C8 C9 108.3(6) . . ?
H3 C8 Co1 126.6(2) . . ?
H3 C8 C9 125.9(5) . . ?
H3 C8 C7 125.9(6) . . ?
C8 C7 Co1 69.8(4) . . ?
C6 C7 Co1 70.5(3) . . ?
C6 C7 C8 108.1(6) . . ?
H4 C7 Co1 125.3(2) . . ?
H4 C7 C8 126.0(6) . . ?
H4 C7 C6 126.0(5) . . ?
C10 C6 Co1 70.2(3) . . ?
C7 C6 Co1 68.6(3) . . ?
C7 C6 C10 108.1(6) . . ?
H5 C6 Co1 126.78(18) . . ?
H5 C6 C10 126.0(5) . . ?
H5 C6 C7 126.0(5) . . ?
H6 C5 Co1 125.32(12) . . ?
C4 C5 Co1 69.3(2) . . ?
C4 C5 H6 124.7(3) . . ?
C1 C5 Co1 72.32(19) . . ?
C1 C5 H6 124.7(2) . . ?
C1 C5 C4 110.7(4) . . ?
C5 C4 Co1 69.28(19) . . ?
H7 C4 Co1 126.32(12) . . ?
H7 C4 C5 126.6(3) . . ?
C3 C4 Co1 69.3(2) . . ?
C3 C4 C5 106.7(3) . . ?
C3 C4 H7 126.6(2) . . ?
C4 C3 Co1 69.8(2) . . ?
H8 C3 Co1 125.88(11) . . ?
H8 C3 C4 125.9(2) . . ?
C2 C3 Co1 69.98(18) . . ?
C2 C3 C4 108.2(3) . . ?
C2 C3 H8 125.9(3) . . ?
C3 C2 Co1 68.9(2) . . ?
H9 C2 Co1 125.76(12) . . ?
H9 C2 C3 125.2(3) . . ?
C1 C2 Co1 71.73(18) . . ?
C1 C2 C3 109.7(4) . . ?
C1 C2 H9 125.2(2) . . ?
C5 C1 Au1 127.7(3) . . ?
C2 C1 Au1 127.4(3) . . ?
C2 C1 C5 104.7(3) . . ?
N1 C11 Au1 124.80(18) . . ?
N2 C11 Au1 130.75(19) . . ?
N2 C11 N1 104.3(2) . . ?
H12 C12 N1 126.98(15) . . ?
C13 C12 N1 106.0(2) . . ?
C13 C12 H12 126.98(17) . . ?
C12 C13 N2 107.0(2) . . ?
H13 C13 N2 126.52(14) . . ?
H13 C13 C12 126.52(17) . . ?
C15 C14 N1 117.5(2) . . ?
C19 C14 N1 118.6(2) . . ?
C19 C14 C15 123.8(2) . . ?
C16 C15 C14 116.8(3) . . ?
C20 C15 C14 121.9(2) . . ?
C20 C15 C16 121.3(3) . . ?
H16 C16 C15 119.71(18) . . ?
C17 C16 C15 120.6(3) . . ?
C17 C16 H16 119.71(18) . . ?
H17 C17 C16 119.57(18) . . ?
C18 C17 C16 120.9(3) . . ?
C18 C17 H17 119.57(17) . . ?
H18 C18 C17 119.55(17) . . ?
C19 C18 C17 120.9(3) . . ?
C19 C18 H18 119.55(18) . . ?
C18 C19 C14 116.9(3) . . ?
C23 C19 C14 122.9(2) . . ?
C23 C19 C18 120.2(3) . . ?
H20 C20 C15 107.55(16) . . ?
C21 C20 C15 110.7(3) . . ?
C21 C20 H20 107.5(2) . . ?
C22 C20 C15 112.8(3) . . ?
C22 C20 H20 107.5(2) . . ?
C22 C20 C21 110.4(3) . . ?
H21a C21 C20 109.5 . . ?
H21b C21 C20 109.5 . . ?
H21b C21 H21a 109.5 . . ?
H21c C21 C20 109.5 . . ?
H21c C21 H21a 109.5 . . ?
H21c C21 H21b 109.5 . . ?
H22a C22 C20 109.5 . . ?
H22b C22 C20 109.5 . . ?
H22b C22 H22a 109.5 . . ?
H22c C22 C20 109.5 . . ?
H22c C22 H22a 109.5 . . ?
H22c C22 H22b 109.5 . . ?
H23 C23 C19 107.92(15) . . ?
C24 C23 C19 109.7(3) . . ?
C24 C23 H23 107.9(2) . . ?
C25 C23 C19 111.5(3) . . ?
C25 C23 H23 107.9(2) . . ?
C25 C23 C24 111.7(3) . . ?
H24a C24 C23 109.5 . . ?
H24b C24 C23 109.5 . . ?
H24b C24 H24a 109.5 . . ?
H24c C24 C23 109.5 . . ?
H24c C24 H24a 109.5 . . ?
H24c C24 H24b 109.5 . . ?
H25a C25 C23 109.5 . . ?
H25b C25 C23 109.5 . . ?
H25b C25 H25a 109.5 . . ?
H25c C25 C23 109.5 . . ?
H25c C25 H25a 109.5 . . ?
H25c C25 H25b 109.5 . . ?
C27 C26 N2 117.5(2) . . ?
C31 C26 N2 119.3(2) . . ?
C31 C26 C27 123.2(3) . . ?
C28 C27 C26 117.3(3) . . ?
C32 C27 C26 122.4(2) . . ?
C32 C27 C28 120.2(3) . . ?
H28 C28 C27 119.76(18) . . ?
C29 C28 C27 120.5(3) . . ?
C29 C28 H28 119.76(18) . . ?
H29 C29 C28 119.53(18) . . ?
C30 C29 C28 120.9(3) . . ?
C30 C29 H29 119.53(18) . . ?
H30 C30 C29 119.44(18) . . ?
C31 C30 C29 121.1(3) . . ?
C31 C30 H30 119.44(18) . . ?
C30 C31 C26 117.0(3) . . ?
C35 C31 C26 121.4(3) . . ?
C35 C31 C30 121.6(3) . . ?
H32 C32 C27 107.73(15) . . ?
C33 C32 C27 110.9(3) . . ?
C33 C32 H32 107.7(2) . . ?
C34 C32 C27 111.0(3) . . ?
C34 C32 H32 107.7(2) . . ?
C34 C32 C33 111.6(3) . . ?
H33a C33 C32 109.5 . . ?
H33b C33 C32 109.5 . . ?
H33b C33 H33a 109.5 . . ?
H33c C33 C32 109.5 . . ?
H33c C33 H33a 109.5 . . ?
H33c C33 H33b 109.5 . . ?
H34a C34 C32 109.5 . . ?
H34b C34 C32 109.5 . . ?
H34b C34 H34a 109.5 . . ?
H34c C34 C32 109.5 . . ?
H34c C34 H34a 109.5 . . ?
H34c C34 H34b 109.5 . . ?
H35 C35 C31 107.99(17) . . ?
C36 C35 C31 111.0(3) . . ?
C36 C35 H35 108.0(2) . . ?
C37 C35 C31 113.0(3) . . ?
C37 C35 H35 108.0(2) . . ?
C37 C35 C36 108.7(3) . . ?
H36a C36 C35 109.5 . . ?
H36b C36 C35 109.5 . . ?
H36b C36 H36a 109.5 . . ?
H36c C36 C35 109.5 . . ?
H36c C36 H36a 109.5 . . ?
H36c C36 H36b 109.5 . . ?
H37a C37 C35 109.5 . . ?
H37b C37 C35 109.5 . . ?
H37b C37 H37a 109.5 . . ?
H37c C37 C35 109.5 . . ?
H37c C37 H37a 109.5 . . ?
H37c C37 H37b 109.5 . . ?
F1 P1 F1 180.0 3_766 . ?
F2 P1 F1 90.17(14) 3_766 3_766 ?
F2 P1 F1 89.83(14) . 3_766 ?
F2 P1 F1 90.17(14) . . ?
F2 P1 F1 89.83(14) 3_766 . ?
F2 P1 F2 180.0 3_766 . ?
F3 P1 F1 88.93(13) 3_766 . ?
F3 P1 F1 88.93(13) . 3_766 ?
F3 P1 F1 91.07(13) 3_766 3_766 ?
F3 P1 F1 91.07(13) . . ?
F3 P1 F2 89.66(18) . 3_766 ?
F3 P1 F2 90.34(18) . . ?
F3 P1 F2 90.34(18) 3_766 3_766 ?
F3 P1 F2 89.66(18) 3_766 . ?
F3 P1 F3 180.0 3_766 . ?
F4 P2 F4 180.0 . 3_676 ?
F5 P2 F4 90.05(15) 3_676 3_676 ?
F5 P2 F4 89.95(15) 3_676 . ?
F5 P2 F4 89.95(15) . 3_676 ?
F5 P2 F4 90.05(15) . . ?
F5 P2 F5 180.0 3_676 . ?
F6 P2 F4 88.90(12) . . ?
F6 P2 F4 91.10(12) . 3_676 ?
F6 P2 F4 91.10(12) 3_676 . ?
F6 P2 F4 88.90(12) 3_676 3_676 ?
F6 P2 F5 90.74(14) . 3_676 ?
F6 P2 F5 89.26(14) . . ?
F6 P2 F5 90.74(14) 3_676 . ?
F6 P2 F5 89.26(14) 3_676 3_676 ?
F6 P2 F6 180.0 3_676 . ?
C8a C7a C6a 107.7(13) . . ?
H4a C7a C6a 126.1(11) . . ?
H4a C7a C8a 126.1(11) . . ?
C10a C6a C7a 108.7(14) . . ?
H5a C6a C7a 125.6(11) . . ?
H5a C6a C10a 125.6(12) . . ?
C6a C10a Co1 72.4(8) . . ?
C9a C10a Co1 68.4(8) . . ?
C9a C10a C6a 107.9(13) . . ?
H1a C10a Co1 124.7(4) . . ?
H1a C10a C6a 126.0(12) . . ?
H1a C10a C9a 126.0(11) . . ?
C10a C9a Co1 71.4(8) . . ?
C8a C9a Co1 71.4(8) . . ?
C8a C9a C10a 108.9(13) . . ?
H2a C9a Co1 123.2(4) . . ?
H2a C9a C10a 125.5(11) . . ?
H2a C9a C8a 125.5(12) . . ?
C7a C8a Co1 71.0(7) . . ?
C9a C8a Co1 68.9(8) . . ?
C9a C8a C7a 106.7(14) . . ?
H3a C8a Co1 125.1(4) . . ?
H3a C8a C7a 126.6(11) . . ?
H3a C8a C9a 126.6(12) . . ?

loop_
_geom_bond_atom_site_label_1
_geom_bond_atom_site_label_2
_geom_bond_distance
_geom_bond_site_symmetry_2
_geom_bond_publ_flag
Au1 C1 2.025(3) . ?
Au1 C11 2.025(3) . ?
Co1 C10 2.043(5) . ?
Co1 C9 2.038(5) . ?
Co1 C8 2.013(6) . ?
Co1 C7 1.998(6) . ?
Co1 C6 2.023(5) . ?
Co1 C5 2.022(3) . ?
Co1 C4 2.022(3) . ?
Co1 C3 2.016(3) . ?
Co1 C2 2.030(3) . ?
Co1 C10a 2.053(13) . ?
Co1 C9a 2.014(14) . ?
Co1 C8a 2.047(13) . ?
N1 C11 1.345(3) . ?
N1 C12 1.389(3) . ?
N1 C14 1.445(3) . ?
N2 C11 1.355(3) . ?
N2 C13 1.385(3) . ?
N2 C26 1.441(3) . ?
C10 C9 1.418(9) . ?
C10 C6 1.427(9) . ?
C10 H1 0.9500 . ?
C9 C8 1.416(11) . ?
C9 H2 0.9500 . ?
C8 C7 1.422(11) . ?
C8 H3 0.9500 . ?
C7 C6 1.405(10) . ?
C7 H4 0.9500 . ?
C6 H5 0.9500 . ?
C5 H6 0.9500 . ?
C5 C4 1.431(5) . ?
C5 C1 1.420(5) . ?
C4 H7 0.9500 . ?
C4 C3 1.410(7) . ?
C3 H8 0.9500 . ?
C3 C2 1.420(5) . ?
C2 H9 0.9500 . ?
C2 C1 1.440(5) . ?
C12 H12 0.9500 . ?
C12 C13 1.345(4) . ?
C13 H13 0.9500 . ?
C14 C15 1.399(4) . ?
C14 C19 1.388(4) . ?
C15 C16 1.399(4) . ?
C15 C20 1.517(4) . ?
C16 H16 0.9500 . ?
C16 C17 1.383(4) . ?
C17 H17 0.9500 . ?
C17 C18 1.377(4) . ?
C18 H18 0.9500 . ?
C18 C19 1.398(4) . ?
C19 C23 1.520(4) . ?
C20 H20 1.0000 . ?
C20 C21 1.516(5) . ?
C20 C22 1.513(5) . ?
C21 H21a 0.9800 . ?
C21 H21b 0.9800 . ?
C21 H21c 0.9800 . ?
C22 H22a 0.9800 . ?
C22 H22b 0.9800 . ?
C22 H22c 0.9800 . ?
C23 H23 1.0000 . ?
C23 C24 1.521(5) . ?
C23 C25 1.524(5) . ?
C24 H24a 0.9800 . ?
C24 H24b 0.9800 . ?
C24 H24c 0.9800 . ?
C25 H25a 0.9800 . ?
C25 H25b 0.9800 . ?
C25 H25c 0.9800 . ?
C26 C27 1.398(4) . ?
C26 C31 1.402(4) . ?
C27 C28 1.400(4) . ?
C27 C32 1.516(4) . ?
C28 H28 0.9500 . ?
C28 C29 1.379(5) . ?
C29 H29 0.9500 . ?
C29 C30 1.380(5) . ?
C30 H30 0.9500 . ?
C30 C31 1.392(4) . ?
C31 C35 1.516(4) . ?
C32 H32 1.0000 . ?
C32 C33 1.519(5) . ?
C32 C34 1.527(5) . ?
C33 H33a 0.9800 . ?
C33 H33b 0.9800 . ?
C33 H33c 0.9800 . ?
C34 H34a 0.9800 . ?
C34 H34b 0.9800 . ?
C34 H34c 0.9800 . ?
C35 H35 1.0000 . ?
C35 C36 1.522(5) . ?
C35 C37 1.534(5) . ?
C36 H36a 0.9800 . ?
C36 H36b 0.9800 . ?
C36 H36c 0.9800 . ?
C37 H37a 0.9800 . ?
C37 H37b 0.9800 . ?
C37 H37c 0.9800 . ?
P1 F1 1.602(2) . ?
P1 F1 1.602(2) 3_766 ?
P1 F2 1.580(3) 3_766 ?
P1 F2 1.580(3) . ?
P1 F3 1.575(2) 3_766 ?
P1 F3 1.575(2) . ?
P2 F4 1.587(2) . ?
P2 F4 1.587(2) 3_676 ?
P2 F5 1.588(2) . ?
P2 F5 1.588(2) 3_676 ?
P2 F6 1.591(2) 3_676 ?
P2 F6 1.591(2) . ?
C7a C6a 1.397(19) . ?
C7a C8a 1.404(18) . ?
C7a H4a 0.9500 . ?
C6a C10a 1.36(2) . ?
C6a H5a 0.9500 . ?
C10a C9a 1.40(2) . ?
C10a H1a 0.9500 . ?
C9a C8a 1.38(2) . ?
C9a H2a 0.9500 . ?
C8a H3a 0.9500 . ?

loop_
_geom_torsion_atom_site_label_1
_geom_torsion_atom_site_label_2
_geom_torsion_atom_site_label_3
_geom_torsion_atom_site_label_4
_geom_torsion
_geom_torsion_site_symmetry_1
_geom_torsion_site_symmetry_2
_geom_torsion_site_symmetry_3
_geom_torsion_site_symmetry_4
_geom_torsion_publ_flag
Au1 C1 C5 Co1 117.7(3) . . . . ?
Au1 C1 C5 C4 176.5(3) . . . . ?
Au1 C1 C2 Co1 -117.7(3) . . . . ?
Au1 C1 C2 C3 -176.4(3) . . . . ?
Au1 C11 N1 C12 176.3(2) . . . . ?
Au1 C11 N1 C14 -7.2(3) . . . . ?
Au1 C11 N2 C13 -176.4(2) . . . . ?
Au1 C11 N2 C26 11.0(3) . . . . ?
Co1 C10 C9 C8 -58.4(4) . . . . ?
Co1 C10 C6 C7 58.3(4) . . . . ?
Co1 C9 C10 C6 58.1(3) . . . . ?
Co1 C9 C8 C7 -58.4(4) . . . . ?
Co1 C8 C9 C10 59.1(4) . . . . ?
Co1 C8 C7 C6 -60.4(4) . . . . ?
Co1 C7 C8 C9 59.6(4) . . . . ?
Co1 C7 C6 C10 -59.3(3) . . . . ?
Co1 C6 C10 C9 -58.5(3) . . . . ?
Co1 C6 C7 C8 60.0(4) . . . . ?
Co1 C5 C4 C3 59.5(2) . . . . ?
Co1 C5 C1 C2 -57.25(19) . . . . ?
Co1 C4 C5 C1 -60.7(2) . . . . ?
Co1 C4 C3 C2 59.7(2) . . . . ?
Co1 C3 C4 C5 -59.5(2) . . . . ?
Co1 C3 C2 C1 60.4(2) . . . . ?
Co1 C2 C3 C4 -59.6(2) . . . . ?
Co1 C2 C1 C5 57.2(2) . . . . ?
Co1 C10a C6a C7a 58.7(8) . . . . ?
Co1 C10a C9a C8a -61.9(8) . . . . ?
Co1 C9a C10a C6a 62.0(8) . . . . ?
Co1 C9a C8a C7a -61.3(8) . . . . ?
Co1 C8a C7a C6a -61.0(8) . . . . ?
Co1 C8a C9a C10a 61.9(8) . . . . ?
N1 C11 N2 C13 -0.3(2) . . . . ?
N1 C11 N2 C26 -172.96(19) . . . . ?
N1 C12 C13 N2 -0.6(2) . . . . ?
N1 C14 C15 C16 -175.1(2) . . . . ?
N1 C14 C15 C20 6.8(3) . . . . ?
N1 C14 C19 C18 175.7(3) . . . . ?
N1 C14 C19 C23 -6.2(3) . . . . ?
N2 C11 N1 C12 -0.1(2) . . . . ?
N2 C11 N1 C14 176.37(19) . . . . ?
N2 C26 C27 C28 178.2(2) . . . . ?
N2 C26 C27 C32 0.7(3) . . . . ?
N2 C26 C31 C30 -178.7(3) . . . . ?
N2 C26 C31 C35 1.7(3) . . . . ?
C10 C9 C8 C7 0.7(5) . . . . ?
C10 C6 C7 C8 0.6(5) . . . . ?
C9 C10 C6 C7 -0.2(5) . . . . ?
C9 C8 C7 C6 -0.8(5) . . . . ?
C8 C9 C10 C6 -0.3(5) . . . . ?
C5 C4 C3 C2 0.2(3) . . . . ?
C5 C1 C2 C3 -1.4(3) . . . . ?
C4 C5 C1 C2 1.6(3) . . . . ?
C4 C3 C2 C1 0.8(3) . . . . ?
C3 C4 C5 C1 -1.2(3) . . . . ?
C11 N1 C12 C13 0.5(2) . . . . ?
C11 N1 C14 C15 -87.2(3) . . . . ?
C11 N1 C14 C19 93.2(3) . . . . ?
C11 N2 C13 C12 0.6(2) . . . . ?
C11 N2 C26 C27 84.7(3) . . . . ?
C11 N2 C26 C31 -97.2(3) . . . . ?
C12 N1 C14 C15 88.9(3) . . . . ?
C12 N1 C14 C19 -90.7(3) . . . . ?
C12 C13 N2 C26 173.4(2) . . . . ?
C13 N2 C26 C27 -87.1(3) . . . . ?
C13 N2 C26 C31 91.1(3) . . . . ?
C13 C12 N1 C14 -176.1(2) . . . . ?
C14 C15 C16 C17 -1.7(3) . . . . ?
C14 C15 C20 C21 111.4(3) . . . . ?
C14 C15 C20 C22 -124.2(4) . . . . ?
C14 C19 C18 C17 0.5(3) . . . . ?
C14 C19 C23 C24 -115.2(3) . . . . ?
C14 C19 C23 C25 120.5(3) . . . . ?
C15 C14 C19 C18 -3.8(3) . . . . ?
C15 C14 C19 C23 174.3(3) . . . . ?
C15 C16 C17 C18 -1.4(4) . . . . ?
C16 C15 C14 C19 4.4(3) . . . . ?
C16 C15 C20 C21 -66.5(4) . . . . ?
C16 C15 C20 C22 57.8(4) . . . . ?
C16 C17 C18 C19 2.0(4) . . . . ?
C17 C16 C15 C20 176.4(3) . . . . ?
C17 C18 C19 C23 -177.6(3) . . . . ?
C18 C19 C23 C24 62.8(3) . . . . ?
C18 C19 C23 C25 -61.5(3) . . . . ?
C19 C14 C15 C20 -173.7(3) . . . . ?
C26 C27 C28 C29 0.3(3) . . . . ?
C26 C27 C32 C33 -120.7(3) . . . . ?
C26 C27 C32 C34 114.6(3) . . . . ?
C26 C31 C30 C29 0.7(3) . . . . ?
C26 C31 C35 C36 93.5(3) . . . . ?
C26 C31 C35 C37 -144.1(3) . . . . ?
C27 C26 C31 C30 -0.7(3) . . . . ?
C27 C26 C31 C35 179.7(3) . . . . ?
C27 C28 C29 C30 -0.3(4) . . . . ?
C28 C27 C26 C31 0.2(3) . . . . ?
C28 C27 C32 C33 61.8(3) . . . . ?
C28 C27 C32 C34 -62.8(3) . . . . ?
C28 C29 C30 C31 -0.2(4) . . . . ?
C29 C28 C27 C32 177.9(3) . . . . ?
C29 C30 C31 C35 -179.7(3) . . . . ?
C30 C31 C35 C36 -86.1(3) . . . . ?
C30 C31 C35 C37 36.3(3) . . . . ?
C31 C26 C27 C32 -177.3(3) . . . . ?
C7a C6a C10a C9a -0.7(12) . . . . ?
C7a C8a C9a C10a 0.6(11) . . . . ?
C6a C7a C8a C9a -1.1(11) . . . . ?
C6a C10a C9a C8a 0.0(12) . . . . ?
C10a C6a C7a C8a 1.1(12) . . . . ?

loop_
_restr_rigu_atom_site_label_1
_restr_rigu_atom_site_label_2
_restr_rigu_target_weight_param
_restr_rigu_u13_diff
_restr_rigu_u23_diff
_restr_rigu_u33_diff
C10 C9 0.004000 0.005762 -0.016122 -0.000596
C10 C8 0.004000 0.010730 -0.013441 -0.005899
C10 C7 0.004000 0.008191 -0.009334 -0.007509
C10 C6 0.004000 0.011937 0.003714 0.002622
C9 C8 0.004000 0.001859 -0.021469 0.010020
C9 C7 0.004000 -0.000052 -0.030261 -0.005248
C9 C6 0.004000 0.013847 -0.011311 0.001635
C8 C7 0.004000 0.004865 -0.013517 -0.005151
C8 C6 0.004000 0.018909 -0.013194 0.004714
C7 C6 0.004000 0.012820 -0.004825 -0.002376
C7a C6a 0.004000 0.004127 -0.002236 0.002125
C7a C10a 0.004000 0.005899 0.000681 -0.002699
C7a C9a 0.004000 0.009437 0.001527 -0.007882
C7a C8a 0.004000 0.000130 0.005788 0.003027
C6a C10a 0.004000 0.005958 -0.001932 0.002185
C6a C9a 0.004000 0.013588 -0.005265 -0.007578
C6a C8a 0.004000 0.006369 -0.003799 0.005993
C10a C9a 0.004000 0.005657 -0.003026 -0.006198
C10a C8a 0.004000 0.001904 -0.010475 0.007879
C9a C8a 0.004000 0.000141 -0.007158 0.004042
